data_1562171
loop_
_publ_author_name
'Hou, Min'
'Xu, Mengmeng'
'Yang, Baochao'
'He, Haibing'
'Gao, Shuanhu'

_publ_section_title
;
 Construction of polycyclic structures with vicinal all-carbon quaternary
 stereocenters <i>via</i> an enantioselective photoenolization/Diels-Alder
 reaction.
;
_journal_issue 21
_journal_name_full 'Chemical science'
_journal_page_first 7575
_journal_page_last 7582
_journal_paper_doi 10.1039/d1sc00883h
_journal_volume 12
_journal_year 2021
_chemical_absolute_configuration ad
_chemical_formula_moiety 'C17 H22 O4'
_chemical_formula_sum 'C17 H22 O4'
_chemical_formula_weight 290.34
_space_group_crystal_system monoclinic
_space_group_IT_number 4
_space_group_name_Hall 'P 2yb'
_space_group_name_H-M_alt 'P 1 21 1'
_atom_sites_solution_hydrogens geom
_atom_sites_solution_primary dual
_audit_creation_date 2018-12-04
_audit_creation_method
;
Olex2 1.2
(compiled 2018.05.29 svn.r3508 for OlexSys, GUI svn.r5506)
;
_audit_update_record
;
2019-08-15 deposited with the CCDC.	2021-04-26 downloaded from the CCDC.
;
_cell_angle_alpha 90
_cell_angle_beta 99.6040(10)
_cell_angle_gamma 90
_cell_formula_units_Z 4
_cell_length_a 10.6905(2)
_cell_length_b 12.90170(10)
_cell_length_c 11.27500(10)
_cell_measurement_reflns_used 19351
_cell_measurement_temperature 293(2)
_cell_measurement_theta_max 74.0690
_cell_measurement_theta_min 5.2400
_cell_volume 1533.32(3)
_computing_cell_refinement 'CrysAlisPro 1.171.39.32a (Rigaku OD, 2017)'
_computing_data_collection 'CrysAlisPro 1.171.39.32a (Rigaku OD, 2017)'
_computing_data_reduction 'CrysAlisPro 1.171.39.32a (Rigaku OD, 2017)'
_computing_molecular_graphics 'Olex2 (Dolomanov et al., 2009)'
_computing_publication_material 'Olex2 (Dolomanov et al., 2009)'
_computing_structure_refinement 'ShelXL (Sheldrick, 2015)'
_computing_structure_solution 'ShelXT (Sheldrick, 2015)'
_diffrn_ambient_temperature 293(2)
_diffrn_detector 'CCD plate'
_diffrn_measured_fraction_theta_full 0.998
_diffrn_measured_fraction_theta_max 0.990
_diffrn_measurement_details
;
List of Runs (angles in degrees, time in seconds):

  # Type    Start    End  Width  t~exp~   \w     \q     \k     \f   Frames
#--------------------------------------------------------------------------
  1  \w    -87.00  19.00   1.00    1.00    --    0.00 -38.00  30.00  106
  2  \w    -16.00  44.00   1.00    1.00    --    0.00  19.00-180.00   60
  3  \w    -19.00  10.00   1.00    1.00    --    0.00  38.00 -60.00   29
  4  \w     21.00  54.00   1.00    1.00    --    0.00  82.00  90.00   33
  5  \w     40.00  71.00   1.00    1.00    --    0.00  77.00-150.00   31
  6  \w     24.00  85.00   1.00    1.00    --    0.00  38.00 -60.00   61
  7  \w    -30.00  32.00   1.00    1.00    --    0.00  77.00-150.00   62
  8  \w    -15.00  63.00   1.00    1.00    --    0.00  82.00-120.00   78
  9  \w    -31.00  19.00   1.00    1.00    --    0.00  82.00  90.00   50
 10  \w    -15.00  84.00   1.00    1.00    --    0.00  38.00   0.00   99
 11  \w     52.00  82.00   1.00    1.00    --    0.00  19.00-180.00   30
 12  \w      6.00 116.00   1.00    1.00    --   95.80 -82.00 120.00  110
 13  \w     73.00 183.00   1.00    1.00    --   95.80  53.00 113.45  110
 14  \w     59.00 107.00   1.00    1.00    --   95.80 -82.00  60.00   48
 15  \w      6.00 120.00   1.00    1.00    --   95.80 -61.00-120.00  114
 16  \w    160.00 185.00   1.00    1.00    --   95.80  82.00-175.04   25
 17  \w    155.00 185.00   1.00    1.00    --   95.80  64.00 149.50   30
 18  \w     74.00 149.00   1.00    1.00    --   95.80  50.00  20.94   75
 19  \w     63.00  89.00   1.00    1.00    --   95.80  82.00  60.00   26
 20  \w     63.00  97.00   1.00    1.00    --   95.80  82.00-175.04   34
 21  \w     65.00  91.00   1.00    1.00    --   95.80  77.00  30.00   26
 22  \w      6.00 116.00   1.00    1.00    --   95.80 -82.00-120.00  110
 23  \w     65.00  90.00   1.00    1.00    --   95.80  77.00-150.00   25
 24  \w    103.00 185.00   1.00    1.00    --   95.80  77.00-150.00   82
 25  \w     64.00  91.00   1.00    1.00    --   95.80  82.00  30.00   27
 26  \w     63.00  88.00   1.00    1.00    --   95.80  82.00 -60.00   25
 27  \w    112.00 138.00   1.00    1.00    --   95.80  82.00 -60.00   26
 28  \w     63.00  89.00   1.00    1.00    --   95.80  82.00 -90.00   26
 29  \w     93.00 185.00   1.00    1.00    --   95.80  82.00 167.16   92
 30  \w     65.00  97.00   1.00    1.00    --   95.80  77.00-120.00   32
 31  \w     70.00 101.00   1.00    1.00    --   95.80  64.00 149.50   31
 32  \w     65.00  92.00   1.00    1.00    --   95.80  77.00  60.00   27
 33  \w     65.00  90.00   1.00    1.00    --   95.80  77.00 120.00   25
 34  \w     65.00  91.00   1.00    1.00    --   95.80  77.00 -90.00   26
 35  \w     65.00  92.00   1.00    1.00    --   95.80  77.00 -30.00   27
 36  \w     63.00  89.00   1.00    1.00    --   95.80  82.00 167.16   26
 37  \w     75.00 166.00   1.00    1.00    --   95.80  45.00   0.00   91
 38  \w     72.00  97.00   1.00    1.00    --   95.80  61.00  90.00   25
 39  \w     74.00 100.00   1.00    1.00    --   95.80  61.00 -60.00   26
 40  \w     65.00  91.00   1.00    1.00    --   95.80  77.00   0.00   26
 41  \w     71.00 158.00   1.00    1.00    --   95.80  61.00-120.00   87
 42  \w     64.00  90.00   1.00    1.00    --   95.80  82.00 -30.00   26
 43  \w     76.00 152.00   1.00    1.00    --   95.80  45.00  90.00   76
 44  \w    123.00 178.00   1.00    1.00    --   95.80  82.00  60.00   55
 45  \w     41.00 106.00   1.00    1.00    --   95.80 -82.00   0.00   65
 46  \w     72.00  97.00   1.00    1.00    --   95.80  61.00 120.00   25
 47  \w      6.00 104.00   1.00    1.00    --   95.80 -61.00 120.00   98
 48  \w     76.00 102.00   1.00    1.00    --   95.80  30.00-120.00   26
 49  \w     75.00 115.00   1.00    1.00    --   95.80  61.00-180.00   40
 50  \w     65.00  90.00   1.00    1.00    --   95.80  77.00 150.00   25
 51  \w     66.00  92.00   1.00    1.00    --   95.80  77.00  90.00   26
 52  \w     77.00 103.00   1.00    1.00    --   95.80  30.00 -60.00   26
 53  \w     76.00 123.00   1.00    1.00    --   95.80  45.00 -60.00   47
 54  \w     73.00 110.00   1.00    1.00    --   95.80  61.00  30.00   37
 55  \w     65.00  91.00   1.00    1.00    --   95.80  82.00-120.00   26
 56  \w     63.00  89.00   1.00    1.00    --   95.80  81.00 138.77   26
 57  \w     69.00 179.00   1.00    1.00    --   95.80  65.00 126.11  110
 58  \w    123.00 173.00   1.00    1.00    --   95.80  51.00 -31.85   50
 59  \w     74.00 107.00   1.00    1.00    --   95.80  51.00 -31.85   33
;
_diffrn_measurement_device 'four-circle diffractometer'
_diffrn_measurement_device_type 'XtaLAB AFC12 (RINC): Kappa dual home/near'
_diffrn_measurement_method '\w scans'
_diffrn_orient_matrix_type 'CrysAlisPro convention (1999,Acta A55,543-557)'
_diffrn_orient_matrix_UB_11 -0.0595064000
_diffrn_orient_matrix_UB_12 0.1081548000
_diffrn_orient_matrix_UB_13 0.0060218000
_diffrn_orient_matrix_UB_21 -0.0096261000
_diffrn_orient_matrix_UB_22 0.0112716000
_diffrn_orient_matrix_UB_23 -0.1372317000
_diffrn_orient_matrix_UB_31 -0.1332073000
_diffrn_orient_matrix_UB_32 -0.0492638000
_diffrn_orient_matrix_UB_33 -0.0182130000
_diffrn_radiation_monochromator graphite
_diffrn_radiation_probe x-ray
_diffrn_radiation_type CuK\a
_diffrn_radiation_wavelength 1.54184
_diffrn_reflns_av_R_equivalents 0.0554
_diffrn_reflns_av_unetI/netI 0.0281
_diffrn_reflns_Laue_measured_fraction_full 0.998
_diffrn_reflns_Laue_measured_fraction_max 0.990
_diffrn_reflns_limit_h_max 13
_diffrn_reflns_limit_h_min -13
_diffrn_reflns_limit_k_max 16
_diffrn_reflns_limit_k_min -15
_diffrn_reflns_limit_l_max 14
_diffrn_reflns_limit_l_min -14
_diffrn_reflns_number 33570
_diffrn_reflns_point_group_measured_fraction_full 0.998
_diffrn_reflns_point_group_measured_fraction_max 0.982
_diffrn_reflns_theta_full 67.684
_diffrn_reflns_theta_max 74.410
_diffrn_reflns_theta_min 3.976
_diffrn_source 'fine-focus sealed X-ray tube'
_diffrn_source_type 'Enhance (Cu) X-ray Source'
_exptl_absorpt_coefficient_mu 0.720
_exptl_absorpt_correction_T_max 1.00000
_exptl_absorpt_correction_T_min 0.21024
_exptl_absorpt_correction_type multi-scan
_exptl_absorpt_process_details
;
CrysAlisPro 1.171.39.32a (Rigaku Oxford Diffraction, 2017)
Empirical absorption correction using spherical harmonics,
 implemented in SCALE3 ABSPACK scaling algorithm.
;
_exptl_crystal_colour 'clear light colourless'
_exptl_crystal_colour_lustre clear
_exptl_crystal_colour_modifier light
_exptl_crystal_colour_primary colourless
_exptl_crystal_density_diffrn 1.258
_exptl_crystal_description block
_exptl_crystal_F_000 624
_exptl_crystal_size_max 0.48
_exptl_crystal_size_mid 0.46
_exptl_crystal_size_min 0.32
_refine_diff_density_max 0.109
_refine_diff_density_min -0.169
_refine_diff_density_rms 0.032
_refine_ls_abs_structure_details
;
 Flack x determined using 2505 quotients [(I+)-(I-)]/[(I+)+(I-)]
 (Parsons, Flack and Wagner, Acta Cryst. B69 (2013) 249-259).
;
_refine_ls_abs_structure_Flack -0.04(8)
_refine_ls_extinction_method none
_refine_ls_goodness_of_fit_ref 1.059
_refine_ls_hydrogen_treatment constr
_refine_ls_matrix_type full
_refine_ls_number_parameters 389
_refine_ls_number_reflns 6136
_refine_ls_number_restraints 1
_refine_ls_restrained_S_all 1.059
_refine_ls_R_factor_all 0.0390
_refine_ls_R_factor_gt 0.0372
_refine_ls_shift/su_max 0.000
_refine_ls_shift/su_mean 0.000
_refine_ls_structure_factor_coef Fsqd
_refine_ls_weighting_details 'w=1/[\s^2^(Fo^2^)+(0.0626P)^2^+0.0552P] where P=(Fo^2^+2Fc^2^)/3'
_refine_ls_weighting_scheme calc
_refine_ls_wR_factor_gt 0.1012
_refine_ls_wR_factor_ref 0.1026
_reflns_Friedel_coverage 0.897
_reflns_Friedel_fraction_full 0.998
_reflns_Friedel_fraction_max 0.974
_reflns_number_gt 5734
_reflns_number_total 6136
_reflns_threshold_expression 'I > 2\s(I)'
_cod_data_source_file d1sc00883h2.cif
_cod_data_source_block exp_576
_cod_depositor_comments
;
Adding full bibliography for 1562171--1562180.cif.

2022-05-30
Z value and formula fixed to values more according to usual
chemical conventions.                 miguel
;
_cod_original_formula_sum 'C34 H44 O8'
_cod_original_formula_weight 580.69
_cod_original_formula_moiety '2(C17 H22 O4)'
_cod_original_formula_units_Z 2
_cod_database_code 1562171
_shelx_shelxl_version_number 2016/6
_shelx_space_group_comment
;
The symmetry employed for this shelxl refinement is uniquely defined
by the following loop, which should always be used as a source of
symmetry information in preference to the above space-group names.
They are only intended as comments.
;
_reflns_odcompleteness_completeness 99.97
_reflns_odcompleteness_iscentric 1
_reflns_odcompleteness_theta 66.97
_olex2_refinement_description
;
1. Fixed Uiso
 At 1.2 times of:
  All C(H) groups, All C(H,H) groups
 At 1.5 times of:
  All C(H,H,H) groups, All O(H) groups
2.a Ternary CH refined with riding coordinates:
 C7(H7), C24(H24)
2.b Secondary CH2 refined with riding coordinates:
 C10(H10A,H10B), C11(H11A,H11B), C13(H13A,H13B), C27(H27A,H27B), C28(H28A,
 H28B), C30(H30A,H30B)
2.c Aromatic/amide H refined with riding coordinates:
 C2(H2), C3(H3A), C19(H19), C20(H20)
2.d Idealised Me refined as rotating group:
 C14(H14A,H14B,H14C), C15(H15A,H15B,H15C), C16(H16A,H16B,H16C), C17(H17A,H17B,
 H17C), C31(H31A,H31B,H31C), C32(H32A,H32B,H32C), C33(H33A,H33B,H33C), C34(H34A,
 H34B,H34C)
2.e Idealised tetrahedral OH refined as rotating group:
 O3(H3), O7(H7A)
;
_olex2_submission_special_instructions 'No special instructions were received'
_oxdiff_exptl_absorpt_empirical_details
;
Empirical correction (ABSPACK) includes:
- Absorption correction using spherical harmonics
- Frame scaling
;
_oxdiff_exptl_absorpt_empirical_full_max 4.323
_oxdiff_exptl_absorpt_empirical_full_min 0.533

loop_
_space_group_symop_operation_xyz
'x, y, z'
'-x, y+1/2, -z'

loop_
_atom_site_label
_atom_site_type_symbol
_atom_site_fract_x
_atom_site_fract_y
_atom_site_fract_z
_atom_site_U_iso_or_equiv
_atom_site_adp_type
_atom_site_occupancy
_atom_site_site_symmetry_order
_atom_site_calc_flag
_atom_site_refinement_flags_posn
_atom_site_refinement_flags_adp
_atom_site_refinement_flags_occupancy
_atom_site_disorder_assembly
_atom_site_disorder_group
O1 O 0.8450(2) -0.00784(18) 1.03039(15) 0.0851(6) Uani 1 1 d . . . . .
O2 O 0.44518(16) -0.01981(17) 0.6524(2) 0.0747(5) Uani 1 1 d . . . . .
O3 O 0.6692(2) -0.04861(17) 0.53435(16) 0.0781(6) Uani 1 1 d . . . . .
H3 H 0.633890 -0.095410 0.565207 0.117 Uiso 1 1 calc GR . . . .
O4 O 0.7903(3) 0.1256(2) 0.38070(19) 0.1011(8) Uani 1 1 d . . . . .
C1 C 0.5380(2) -0.01905(17) 0.7530(2) 0.0556(5) Uani 1 1 d . . . . .
C2 C 0.5205(3) -0.04687(18) 0.8667(3) 0.0670(7) Uani 1 1 d . . . . .
H2 H 0.440831 -0.067803 0.880242 0.080 Uiso 1 1 calc R . . . .
C3 C 0.6214(3) -0.04377(18) 0.9612(2) 0.0681(7) Uani 1 1 d . . . . .
H3A H 0.608949 -0.062456 1.038033 0.082 Uiso 1 1 calc R . . . .
C4 C 0.7391(3) -0.01347(17) 0.9425(2) 0.0592(6) Uani 1 1 d . . . . .
C5 C 0.7594(2) 0.01769(16) 0.82725(18) 0.0492(5) Uani 1 1 d . . . . .
C6 C 0.6582(2) 0.01491(15) 0.73316(19) 0.0466(4) Uani 1 1 d . . . . .
C7 C 0.6718(2) 0.04254(18) 0.60609(19) 0.0520(5) Uani 1 1 d . . . . .
H7 H 0.597255 0.083845 0.572670 0.062 Uiso 1 1 calc R . . . .
C8 C 0.7903(2) 0.10862(18) 0.59514(19) 0.0515(5) Uani 1 1 d . . . . .
C9 C 0.8273(3) 0.0815(2) 0.4741(2) 0.0658(6) Uani 1 1 d . . . . .
C10 C 0.9220(3) -0.0056(3) 0.4900(3) 0.0797(8) Uani 1 1 d . . . . .
H10A H 0.999819 0.014860 0.462737 0.096 Uiso 1 1 calc R . . . .
H10B H 0.887876 -0.066317 0.445074 0.096 Uiso 1 1 calc R . . . .
C11 C 0.9464(3) -0.0280(2) 0.6251(3) 0.0693(7) Uani 1 1 d . . . . .
H11A H 1.034912 -0.044764 0.652651 0.083 Uiso 1 1 calc R . . . .
H11B H 0.894405 -0.085276 0.644166 0.083 Uiso 1 1 calc R . . . .
C12 C 0.9099(2) 0.0732(2) 0.6836(2) 0.0555(5) Uani 1 1 d . . . . .
C13 C 0.8876(3) 0.0583(2) 0.8121(2) 0.0635(6) Uani 1 1 d . . . . .
H13A H 0.951524 0.010950 0.852111 0.076 Uiso 1 1 calc R . . . .
H13B H 0.900555 0.124435 0.853277 0.076 Uiso 1 1 calc R . . . .
C14 C 0.8350(5) -0.0501(4) 1.1445(3) 0.1189(17) Uani 1 1 d . . . . .
H14A H 0.797332 -0.117711 1.134247 0.178 Uiso 1 1 calc GR . . . .
H14B H 0.782858 -0.005775 1.184328 0.178 Uiso 1 1 calc GR . . . .
H14C H 0.917923 -0.055279 1.192295 0.178 Uiso 1 1 calc GR . . . .
C15 C 0.3287(3) -0.0680(3) 0.6603(4) 0.0920(10) Uani 1 1 d . . . . .
H15A H 0.272581 -0.061375 0.584851 0.138 Uiso 1 1 calc GR . . . .
H15B H 0.291313 -0.035336 0.722490 0.138 Uiso 1 1 calc GR . . . .
H15C H 0.342845 -0.140045 0.679113 0.138 Uiso 1 1 calc GR . . . .
C16 C 0.7551(3) 0.2224(2) 0.6042(3) 0.0761(8) Uani 1 1 d . . . . .
H16A H 0.683448 0.238244 0.543544 0.114 Uiso 1 1 calc GR . . . .
H16B H 0.825759 0.264963 0.592455 0.114 Uiso 1 1 calc GR . . . .
H16C H 0.734091 0.235867 0.682258 0.114 Uiso 1 1 calc GR . . . .
C17 C 1.0198(3) 0.1501(3) 0.6865(3) 0.0835(9) Uani 1 1 d . . . . .
H17A H 1.037017 0.160178 0.606436 0.125 Uiso 1 1 calc GR . . . .
H17B H 1.094113 0.123057 0.736623 0.125 Uiso 1 1 calc GR . . . .
H17C H 0.997166 0.215168 0.718389 0.125 Uiso 1 1 calc GR . . . .
O5 O 0.43178(19) 0.34109(14) 0.69938(18) 0.0701(5) Uani 1 1 d . . . . .
O6 O 0.83186(18) 0.35157(14) 1.07677(16) 0.0652(4) Uani 1 1 d . . . . .
O7 O 0.60838(19) 0.49242(14) 0.61590(14) 0.0644(4) Uani 1 1 d . . . . .
H7A H 0.549482 0.464158 0.571767 0.097 Uiso 1 1 calc GR . . . .
O8 O 0.5763(2) 0.75092(16) 0.6213(2) 0.0805(6) Uani 1 1 d . . . . .
C18 C 0.5309(2) 0.33482(16) 0.7936(2) 0.0492(5) Uani 1 1 d . . . . .
C19 C 0.5601(2) 0.24939(17) 0.8654(2) 0.0561(5) Uani 1 1 d . . . . .
H19 H 0.511301 0.189605 0.850862 0.067 Uiso 1 1 calc R . . . .
C20 C 0.6619(2) 0.25164(16) 0.9595(2) 0.0536(5) Uani 1 1 d . . . . .
H20 H 0.682065 0.193181 1.007171 0.064 Uiso 1 1 calc R . . . .
C21 C 0.7331(2) 0.34057(16) 0.98226(19) 0.0477(4) Uani 1 1 d . . . . .
C22 C 0.70556(19) 0.42857(16) 0.90897(18) 0.0443(4) Uani 1 1 d . . . . .
C23 C 0.60478(19) 0.42577(15) 0.81415(18) 0.0428(4) Uani 1 1 d . . . . .
C24 C 0.5709(2) 0.51567(16) 0.72906(19) 0.0474(4) Uani 1 1 d . . . . .
H24 H 0.478327 0.522589 0.715060 0.057 Uiso 1 1 calc R . . . .
C25 C 0.6274(2) 0.62066(15) 0.77901(19) 0.0477(4) Uani 1 1 d . . . . .
C26 C 0.6486(2) 0.68639(17) 0.6711(2) 0.0562(5) Uani 1 1 d . . . . .
C27 C 0.7792(2) 0.6637(2) 0.6424(2) 0.0635(6) Uani 1 1 d . . . . .
H27A H 0.827987 0.727079 0.642008 0.076 Uiso 1 1 calc R . . . .
H27B H 0.773080 0.630523 0.564454 0.076 Uiso 1 1 calc R . . . .
C28 C 0.8406(2) 0.5910(2) 0.7429(2) 0.0557(5) Uani 1 1 d . . . . .
H28A H 0.929765 0.607288 0.767228 0.067 Uiso 1 1 calc R . . . .
H28B H 0.832763 0.519257 0.716863 0.067 Uiso 1 1 calc R . . . .
C29 C 0.7662(2) 0.61047(16) 0.8470(2) 0.0498(5) Uani 1 1 d . . . . .
C30 C 0.7825(2) 0.52489(18) 0.9407(2) 0.0548(5) Uani 1 1 d . . . . .
H30A H 0.871414 0.505555 0.956800 0.066 Uiso 1 1 calc R . . . .
H30B H 0.761087 0.552733 1.014634 0.066 Uiso 1 1 calc R . . . .
C31 C 0.3522(3) 0.2540(2) 0.6739(3) 0.0789(8) Uani 1 1 d . . . . .
H31A H 0.284985 0.270060 0.608831 0.118 Uiso 1 1 calc GR . . . .
H31B H 0.316781 0.235950 0.743957 0.118 Uiso 1 1 calc GR . . . .
H31C H 0.400669 0.196737 0.651548 0.118 Uiso 1 1 calc GR . . . .
C32 C 0.8576(3) 0.2655(2) 1.1554(3) 0.0744(8) Uani 1 1 d . . . . .
H32A H 0.875929 0.205844 1.110500 0.112 Uiso 1 1 calc GR . . . .
H32B H 0.784881 0.251674 1.192724 0.112 Uiso 1 1 calc GR . . . .
H32C H 0.929235 0.280910 1.216249 0.112 Uiso 1 1 calc GR . . . .
C33 C 0.5339(3) 0.6698(2) 0.8497(3) 0.0672(6) Uani 1 1 d . . . . .
H33A H 0.453650 0.678893 0.798165 0.101 Uiso 1 1 calc GR . . . .
H33B H 0.565633 0.735978 0.879952 0.101 Uiso 1 1 calc GR . . . .
H33C H 0.523296 0.625599 0.915830 0.101 Uiso 1 1 calc GR . . . .
C34 C 0.8132(3) 0.7125(2) 0.9101(3) 0.0719(7) Uani 1 1 d . . . . .
H34A H 0.801909 0.768139 0.852728 0.108 Uiso 1 1 calc GR . . . .
H34B H 0.901433 0.706249 0.943704 0.108 Uiso 1 1 calc GR . . . .
H34C H 0.765360 0.726786 0.973143 0.108 Uiso 1 1 calc GR . . . .

loop_
_atom_site_aniso_label
_atom_site_aniso_U_11
_atom_site_aniso_U_22
_atom_site_aniso_U_33
_atom_site_aniso_U_23
_atom_site_aniso_U_13
_atom_site_aniso_U_12
O1 0.1306(18) 0.0815(13) 0.0418(8) 0.0043(8) 0.0105(9) -0.0258(13)
O2 0.0503(9) 0.0770(12) 0.0985(13) 0.0197(11) 0.0177(9) -0.0137(9)
O3 0.1020(14) 0.0807(13) 0.0554(9) -0.0115(9) 0.0243(9) -0.0387(11)
O4 0.131(2) 0.116(2) 0.0591(11) 0.0352(12) 0.0254(11) -0.0001(16)
C1 0.0595(13) 0.0377(10) 0.0759(14) 0.0030(10) 0.0293(11) -0.0032(9)
C2 0.0847(17) 0.0403(12) 0.0901(18) 0.0009(11) 0.0556(15) -0.0072(11)
C3 0.117(2) 0.0383(11) 0.0613(13) -0.0006(10) 0.0518(15) -0.0086(13)
C4 0.0994(17) 0.0379(10) 0.0448(10) -0.0031(8) 0.0249(11) -0.0079(11)
C5 0.0675(13) 0.0375(10) 0.0461(10) 0.0004(8) 0.0201(9) -0.0056(9)
C6 0.0547(11) 0.0348(9) 0.0545(10) 0.0029(8) 0.0215(8) -0.0031(8)
C7 0.0487(11) 0.0571(12) 0.0504(11) 0.0095(9) 0.0085(8) -0.0066(9)
C8 0.0532(11) 0.0526(12) 0.0510(10) 0.0109(9) 0.0150(9) -0.0064(9)
C9 0.0739(16) 0.0744(16) 0.0528(12) 0.0135(12) 0.0215(11) -0.0142(13)
C10 0.0896(19) 0.085(2) 0.0740(16) -0.0038(14) 0.0421(15) -0.0011(16)
C11 0.0616(14) 0.0718(17) 0.0777(15) 0.0083(13) 0.0211(12) 0.0104(13)
C12 0.0517(12) 0.0629(14) 0.0533(11) 0.0073(10) 0.0129(9) -0.0105(10)
C13 0.0633(14) 0.0766(16) 0.0495(11) 0.0029(11) 0.0063(9) -0.0169(12)
C14 0.199(5) 0.109(3) 0.0435(14) 0.0105(16) 0.0067(19) -0.056(3)
C15 0.0563(16) 0.092(2) 0.134(3) 0.007(2) 0.0329(17) -0.0174(15)
C16 0.0865(19) 0.0534(14) 0.093(2) 0.0143(14) 0.0295(16) -0.0007(13)
C17 0.0651(16) 0.103(2) 0.0831(18) 0.0102(17) 0.0145(14) -0.0295(17)
O5 0.0715(11) 0.0527(10) 0.0799(11) 0.0009(8) -0.0059(9) -0.0187(8)
O6 0.0721(11) 0.0601(10) 0.0601(9) 0.0157(8) 0.0011(8) 0.0004(8)
O7 0.0877(12) 0.0583(10) 0.0455(7) -0.0013(7) 0.0065(7) -0.0121(9)
O8 0.0914(14) 0.0603(11) 0.0939(14) 0.0315(10) 0.0277(11) 0.0210(10)
C18 0.0556(12) 0.0360(10) 0.0581(11) -0.0052(8) 0.0155(9) -0.0047(8)
C19 0.0707(15) 0.0328(9) 0.0693(14) -0.0030(9) 0.0246(11) -0.0074(9)
C20 0.0716(14) 0.0346(10) 0.0596(12) 0.0081(8) 0.0253(11) 0.0060(9)
C21 0.0538(11) 0.0426(10) 0.0495(10) 0.0050(8) 0.0165(8) 0.0064(8)
C22 0.0493(11) 0.0362(9) 0.0503(10) 0.0007(8) 0.0166(8) 0.0005(8)
C23 0.0478(10) 0.0330(9) 0.0500(10) -0.0012(7) 0.0149(8) 0.0001(7)
C24 0.0478(10) 0.0398(10) 0.0549(10) 0.0034(8) 0.0095(8) -0.0005(8)
C25 0.0555(11) 0.0327(9) 0.0581(11) 0.0049(8) 0.0185(9) 0.0012(8)
C26 0.0707(14) 0.0369(10) 0.0630(12) 0.0103(9) 0.0173(11) 0.0034(9)
C27 0.0694(14) 0.0556(13) 0.0703(14) 0.0143(11) 0.0259(12) -0.0025(12)
C28 0.0514(11) 0.0515(12) 0.0664(13) 0.0016(10) 0.0167(10) -0.0032(9)
C29 0.0576(12) 0.0356(10) 0.0570(11) -0.0013(8) 0.0116(9) -0.0078(8)
C30 0.0623(13) 0.0447(11) 0.0554(11) 0.0021(9) 0.0045(9) -0.0098(10)
C31 0.0771(18) 0.0678(17) 0.0881(19) -0.0131(14) 0.0026(15) -0.0274(14)
C32 0.0856(19) 0.0663(16) 0.0677(15) 0.0172(13) 0.0025(13) 0.0192(14)
C33 0.0783(16) 0.0453(12) 0.0866(17) 0.0022(12) 0.0387(14) 0.0082(11)
C34 0.0920(19) 0.0474(13) 0.0762(16) -0.0107(12) 0.0137(14) -0.0206(13)

loop_
_atom_type_symbol
_atom_type_description
_atom_type_scat_dispersion_real
_atom_type_scat_dispersion_imag
_atom_type_scat_source
C C 0.0181 0.0091 'International Tables Vol C Tables 4.2.6.8 and 6.1.1.4'
H H 0.0000 0.0000 'International Tables Vol C Tables 4.2.6.8 and 6.1.1.4'
O O 0.0492 0.0322 'International Tables Vol C Tables 4.2.6.8 and 6.1.1.4'

loop_
_geom_angle_atom_site_label_1
_geom_angle_atom_site_label_2
_geom_angle_atom_site_label_3
_geom_angle
_geom_angle_site_symmetry_1
_geom_angle_site_symmetry_3
_geom_angle_publ_flag
C4 O1 C14 117.1(3) . . ?
C1 O2 C15 118.3(2) . . ?
C7 O3 H3 109.5 . . ?
O2 C1 C6 115.0(2) . . ?
C2 C1 O2 125.1(2) . . ?
C2 C1 C6 119.9(2) . . ?
C1 C2 H2 120.0 . . ?
C1 C2 C3 120.0(2) . . ?
C3 C2 H2 120.0 . . ?
C2 C3 H3A 119.7 . . ?
C4 C3 C2 120.6(2) . . ?
C4 C3 H3A 119.7 . . ?
O1 C4 C5 114.4(2) . . ?
C3 C4 O1 124.9(2) . . ?
C3 C4 C5 120.7(3) . . ?
C4 C5 C13 119.1(2) . . ?
C6 C5 C4 118.5(2) . . ?
C6 C5 C13 122.22(18) . . ?
C1 C6 C7 117.3(2) . . ?
C5 C6 C1 120.21(19) . . ?
C5 C6 C7 122.40(18) . . ?
O3 C7 C6 110.41(18) . . ?
O3 C7 H7 107.1 . . ?
O3 C7 C8 110.32(18) . . ?
C6 C7 H7 107.1 . . ?
C6 C7 C8 114.57(17) . . ?
C8 C7 H7 107.1 . . ?
C7 C8 C12 112.54(17) . . ?
C9 C8 C7 106.47(19) . . ?
C9 C8 C12 101.43(19) . . ?
C16 C8 C7 108.1(2) . . ?
C16 C8 C9 112.6(2) . . ?
C16 C8 C12 115.2(2) . . ?
O4 C9 C8 125.3(3) . . ?
O4 C9 C10 125.1(3) . . ?
C10 C9 C8 109.6(2) . . ?
C9 C10 H10A 110.7 . . ?
C9 C10 H10B 110.7 . . ?
C9 C10 C11 105.0(2) . . ?
H10A C10 H10B 108.8 . . ?
C11 C10 H10A 110.7 . . ?
C11 C10 H10B 110.7 . . ?
C10 C11 H11A 110.8 . . ?
C10 C11 H11B 110.8 . . ?
C10 C11 C12 104.7(2) . . ?
H11A C11 H11B 108.9 . . ?
C12 C11 H11A 110.8 . . ?
C12 C11 H11B 110.8 . . ?
C11 C12 C8 102.41(19) . . ?
C13 C12 C8 114.0(2) . . ?
C13 C12 C11 113.1(2) . . ?
C13 C12 C17 107.6(2) . . ?
C17 C12 C8 111.7(2) . . ?
C17 C12 C11 108.0(2) . . ?
C5 C13 C12 116.30(19) . . ?
C5 C13 H13A 108.2 . . ?
C5 C13 H13B 108.2 . . ?
C12 C13 H13A 108.2 . . ?
C12 C13 H13B 108.2 . . ?
H13A C13 H13B 107.4 . . ?
O1 C14 H14A 109.5 . . ?
O1 C14 H14B 109.5 . . ?
O1 C14 H14C 109.5 . . ?
H14A C14 H14B 109.5 . . ?
H14A C14 H14C 109.5 . . ?
H14B C14 H14C 109.5 . . ?
O2 C15 H15A 109.5 . . ?
O2 C15 H15B 109.5 . . ?
O2 C15 H15C 109.5 . . ?
H15A C15 H15B 109.5 . . ?
H15A C15 H15C 109.5 . . ?
H15B C15 H15C 109.5 . . ?
C8 C16 H16A 109.5 . . ?
C8 C16 H16B 109.5 . . ?
C8 C16 H16C 109.5 . . ?
H16A C16 H16B 109.5 . . ?
H16A C16 H16C 109.5 . . ?
H16B C16 H16C 109.5 . . ?
C12 C17 H17A 109.5 . . ?
C12 C17 H17B 109.5 . . ?
C12 C17 H17C 109.5 . . ?
H17A C17 H17B 109.5 . . ?
H17A C17 H17C 109.5 . . ?
H17B C17 H17C 109.5 . . ?
C18 O5 C31 118.2(2) . . ?
C21 O6 C32 116.5(2) . . ?
C24 O7 H7A 109.5 . . ?
O5 C18 C19 125.1(2) . . ?
O5 C18 C23 114.63(18) . . ?
C19 C18 C23 120.3(2) . . ?
C18 C19 H19 119.8 . . ?
C18 C19 C20 120.4(2) . . ?
C20 C19 H19 119.8 . . ?
C19 C20 H20 120.1 . . ?
C21 C20 C19 119.87(19) . . ?
C21 C20 H20 120.1 . . ?
O6 C21 C20 123.95(19) . . ?
O6 C21 C22 115.46(19) . . ?
C20 C21 C22 120.6(2) . . ?
C21 C22 C30 118.43(18) . . ?
C23 C22 C21 119.46(18) . . ?
C23 C22 C30 122.02(18) . . ?
C18 C23 C24 117.76(18) . . ?
C22 C23 C18 119.34(18) . . ?
C22 C23 C24 122.89(18) . . ?
O7 C24 C23 109.40(16) . . ?
O7 C24 H24 107.5 . . ?
O7 C24 C25 110.91(17) . . ?
C23 C24 H24 107.5 . . ?
C23 C24 C25 113.75(17) . . ?
C25 C24 H24 107.5 . . ?
C24 C25 C29 112.73(17) . . ?
C26 C25 C24 107.21(18) . . ?
C26 C25 C29 100.53(17) . . ?
C33 C25 C24 107.75(19) . . ?
C33 C25 C26 112.58(19) . . ?
C33 C25 C29 115.7(2) . . ?
O8 C26 C25 125.7(2) . . ?
O8 C26 C27 125.1(2) . . ?
C27 C26 C25 109.11(19) . . ?
C26 C27 H27A 110.8 . . ?
C26 C27 H27B 110.8 . . ?
C26 C27 C28 104.87(18) . . ?
H27A C27 H27B 108.8 . . ?
C28 C27 H27A 110.8 . . ?
C28 C27 H27B 110.8 . . ?
C27 C28 H28A 110.8 . . ?
C27 C28 H28B 110.8 . . ?
C27 C28 C29 104.51(19) . . ?
H28A C28 H28B 108.9 . . ?
C29 C28 H28A 110.8 . . ?
C29 C28 H28B 110.8 . . ?
C28 C29 C25 102.05(17) . . ?
C30 C29 C25 113.15(18) . . ?
C30 C29 C28 113.36(19) . . ?
C30 C29 C34 108.05(19) . . ?
C34 C29 C25 111.4(2) . . ?
C34 C29 C28 108.7(2) . . ?
C22 C30 C29 116.24(18) . . ?
C22 C30 H30A 108.2 . . ?
C22 C30 H30B 108.2 . . ?
C29 C30 H30A 108.2 . . ?
C29 C30 H30B 108.2 . . ?
H30A C30 H30B 107.4 . . ?
O5 C31 H31A 109.5 . . ?
O5 C31 H31B 109.5 . . ?
O5 C31 H31C 109.5 . . ?
H31A C31 H31B 109.5 . . ?
H31A C31 H31C 109.5 . . ?
H31B C31 H31C 109.5 . . ?
O6 C32 H32A 109.5 . . ?
O6 C32 H32B 109.5 . . ?
O6 C32 H32C 109.5 . . ?
H32A C32 H32B 109.5 . . ?
H32A C32 H32C 109.5 . . ?
H32B C32 H32C 109.5 . . ?
C25 C33 H33A 109.5 . . ?
C25 C33 H33B 109.5 . . ?
C25 C33 H33C 109.5 . . ?
H33A C33 H33B 109.5 . . ?
H33A C33 H33C 109.5 . . ?
H33B C33 H33C 109.5 . . ?
C29 C34 H34A 109.5 . . ?
C29 C34 H34B 109.5 . . ?
C29 C34 H34C 109.5 . . ?
H34A C34 H34B 109.5 . . ?
H34A C34 H34C 109.5 . . ?
H34B C34 H34C 109.5 . . ?

loop_
_geom_bond_atom_site_label_1
_geom_bond_atom_site_label_2
_geom_bond_distance
_geom_bond_site_symmetry_2
_geom_bond_publ_flag
O1 C4 1.376(4) . ?
O1 C14 1.418(3) . ?
O2 C1 1.377(3) . ?
O2 C15 1.407(3) . ?
O3 H3 0.8200 . ?
O3 C7 1.425(3) . ?
O4 C9 1.204(3) . ?
C1 C2 1.374(3) . ?
C1 C6 1.410(3) . ?
C2 H2 0.9300 . ?
C2 C3 1.384(4) . ?
C3 H3A 0.9300 . ?
C3 C4 1.367(4) . ?
C4 C5 1.412(3) . ?
C5 C6 1.384(3) . ?
C5 C13 1.503(3) . ?
C6 C7 1.507(3) . ?
C7 H7 0.9800 . ?
C7 C8 1.549(3) . ?
C8 C9 1.524(3) . ?
C8 C12 1.553(3) . ?
C8 C16 1.523(4) . ?
C9 C10 1.504(5) . ?
C10 H10A 0.9700 . ?
C10 H10B 0.9700 . ?
C10 C11 1.530(4) . ?
C11 H11A 0.9700 . ?
C11 H11B 0.9700 . ?
C11 C12 1.541(4) . ?
C12 C13 1.520(3) . ?
C12 C17 1.535(3) . ?
C13 H13A 0.9700 . ?
C13 H13B 0.9700 . ?
C14 H14A 0.9600 . ?
C14 H14B 0.9600 . ?
C14 H14C 0.9600 . ?
C15 H15A 0.9600 . ?
C15 H15B 0.9600 . ?
C15 H15C 0.9600 . ?
C16 H16A 0.9600 . ?
C16 H16B 0.9600 . ?
C16 H16C 0.9600 . ?
C17 H17A 0.9600 . ?
C17 H17B 0.9600 . ?
C17 H17C 0.9600 . ?
O5 C18 1.372(3) . ?
O5 C31 1.409(3) . ?
O6 C21 1.377(3) . ?
O6 C32 1.418(3) . ?
O7 H7A 0.8200 . ?
O7 C24 1.431(3) . ?
O8 C26 1.209(3) . ?
C18 C19 1.372(3) . ?
C18 C23 1.412(3) . ?
C19 H19 0.9300 . ?
C19 C20 1.389(4) . ?
C20 H20 0.9300 . ?
C20 C21 1.377(3) . ?
C21 C22 1.406(3) . ?
C22 C23 1.386(3) . ?
C22 C30 1.500(3) . ?
C23 C24 1.510(3) . ?
C24 H24 0.9800 . ?
C24 C25 1.550(3) . ?
C25 C26 1.530(3) . ?
C25 C29 1.558(3) . ?
C25 C33 1.518(3) . ?
C26 C27 1.513(4) . ?
C27 H27A 0.9700 . ?
C27 H27B 0.9700 . ?
C27 C28 1.533(3) . ?
C28 H28A 0.9700 . ?
C28 H28B 0.9700 . ?
C28 C29 1.544(3) . ?
C29 C30 1.518(3) . ?
C29 C34 1.540(3) . ?
C30 H30A 0.9700 . ?
C30 H30B 0.9700 . ?
C31 H31A 0.9600 . ?
C31 H31B 0.9600 . ?
C31 H31C 0.9600 . ?
C32 H32A 0.9600 . ?
C32 H32B 0.9600 . ?
C32 H32C 0.9600 . ?
C33 H33A 0.9600 . ?
C33 H33B 0.9600 . ?
C33 H33C 0.9600 . ?
C34 H34A 0.9600 . ?
C34 H34B 0.9600 . ?
C34 H34C 0.9600 . ?
